data_1519870
loop_
_publ_author_name
'Davies, David B.'
'Besli, S.'
'Kilic, A.'
'Coles, Simon J.'
'Hursthouse, Michael B.'

_publ_section_title
;
 C24H16Cl16F32N12O8P12
;
_journal_name_full 'Crystal Structure Report Archive'
_journal_page_first 266
_journal_year 2007
_chemical_formula_sum 'C12 H8 Cl8 F16 N6 O4 P6'
_chemical_formula_weight 1073.66
_space_group_IT_number 12
_symmetry_cell_setting monoclinic
_symmetry_space_group_name_Hall '-C 2y'
_symmetry_space_group_name_H-M 'C 1 2/m 1'
_atom_sites_solution_hydrogens geom
_atom_sites_solution_primary direct
_atom_sites_solution_secondary difmap
_cell_angle_alpha 90.00
_cell_angle_beta 102.021(2)
_cell_angle_gamma 90.00
_cell_formula_units_Z 2
_cell_length_a 20.9041(7)
_cell_length_b 14.5008(5)
_cell_length_c 5.9078(2)
_cell_measurement_reflns_used 2042
_cell_measurement_temperature 120(2)
_cell_measurement_theta_max 27.48
_cell_measurement_theta_min 2.91
_cell_volume 1751.54(10)
_computing_cell_refinement 'DENZO, COLLECT'
_computing_data_reduction 'DENZO, COLLECT'
_computing_molecular_graphics 'PLATON (Spek, 2003)'
_computing_structure_refinement 'SHELXL-97 (Sheldrick, 1997)'
_computing_structure_solution 'SHELXS-97 (Sheldrick, 1997)'
_diffrn_ambient_temperature 120(2)
_diffrn_detector_area_resol_mean 9.091
_diffrn_measured_fraction_theta_full 0.997
_diffrn_measured_fraction_theta_max 0.997
_diffrn_measurement_device_type 'Bruker-Nonius APEX2 Area Detector'
_diffrn_measurement_method '\f and \w scans'
_diffrn_radiation_monochromator graphite
_diffrn_radiation_source 'Bruker-Nonius FR591 rotating anode'
_diffrn_radiation_type MoK\a
_diffrn_radiation_wavelength 0.71073
_diffrn_reflns_av_R_equivalents 0.0447
_diffrn_reflns_av_sigmaI/netI 0.0356
_diffrn_reflns_limit_h_max 27
_diffrn_reflns_limit_h_min -27
_diffrn_reflns_limit_k_max 18
_diffrn_reflns_limit_k_min -18
_diffrn_reflns_limit_l_max 7
_diffrn_reflns_limit_l_min -7
_diffrn_reflns_number 9086
_diffrn_reflns_theta_full 27.49
_diffrn_reflns_theta_max 27.49
_diffrn_reflns_theta_min 3.30
_exptl_absorpt_coefficient_mu 1.039
_exptl_absorpt_correction_T_max 0.9032
_exptl_absorpt_correction_T_min 0.6521
_exptl_absorpt_correction_type multi-scan
_exptl_absorpt_process_details 'SADABS V2.10 (Sheldrick, G.M., 2003)'
_exptl_crystal_colour colourless
_exptl_crystal_density_diffrn 2.036
_exptl_crystal_density_method 'not measured'
_exptl_crystal_description rod
_exptl_crystal_F_000 1048
_exptl_crystal_size_max 0.45
_exptl_crystal_size_mid 0.10
_exptl_crystal_size_min 0.10
_refine_diff_density_max 1.745
_refine_diff_density_min -0.841
_refine_diff_density_rms 0.220
_refine_ls_extinction_method none
_refine_ls_goodness_of_fit_ref 1.156
_refine_ls_hydrogen_treatment constr
_refine_ls_matrix_type full
_refine_ls_number_parameters 124
_refine_ls_number_reflns 2099
_refine_ls_number_restraints 0
_refine_ls_restrained_S_all 1.156
_refine_ls_R_factor_all 0.0870
_refine_ls_R_factor_gt 0.0840
_refine_ls_shift/su_max 0.000
_refine_ls_shift/su_mean 0.000
_refine_ls_structure_factor_coef Fsqd
_refine_ls_weighting_details 'calc w=1/[\s^2^(Fo^2^)+(0.0838P)^2^+63.8350P] where P=(Fo^2^+2Fc^2^)/3'
_refine_ls_weighting_scheme calc
_refine_ls_wR_factor_gt 0.2468
_refine_ls_wR_factor_ref 0.2484
_reflns_number_gt 1966
_reflns_number_total 2099
_reflns_threshold_expression >2sigma(I)
_cod_data_source_file eCrystal-266.cif
_cod_data_source_block 2007src0193
_cod_depositor_comments
;
Citation :
Davies, David B. and Besli, S and Kilic, A. and Coles, Simon J. and 
Hursthouse, Michael B. (2007) 
University of Southampton, Crystal Structure Report Archive. 
(doi:10.5258/ecrystals/266)

More at:
http://ecrystals.chem.soton.ac.uk/266/

The following automatic conversions were performed:

'_symmetry_cell_setting' value 'Monoclinic' changed to 'monoclinic'
according to the built-in table from CIF Core dictionary named
'cif_core.dic' version 2.4.1 from 2010-06-29.

Automatic conversion script
Id: cif_fix_values 3392 2015-05-12 13:50:21Z andrius 

2019-05-02
Z value and formula fixed to values more according to usual
chemical conventions.                 miguel
;
_cod_original_formula_sum 'C24 H16 Cl16 F32 N12 O8 P12'
_cod_original_formula_weight 2147.33
_cod_original_formula_units_Z 1
_cod_original_sg_symbol_H-M C2/m
_cod_database_code 1519870

loop_
_symmetry_equiv_pos_as_xyz
'x, y, z'
'-x, y, -z'
'x+1/2, y+1/2, z'
'-x+1/2, y+1/2, -z'
'-x, -y, -z'
'x, -y, z'
'-x+1/2, -y+1/2, -z'
'x+1/2, -y+1/2, z'

loop_
_atom_site_label
_atom_site_type_symbol
_atom_site_fract_x
_atom_site_fract_y
_atom_site_fract_z
_atom_site_U_iso_or_equiv
_atom_site_adp_type
_atom_site_occupancy
_atom_site_symmetry_multiplicity
_atom_site_calc_flag
_atom_site_refinement_flags
_atom_site_disorder_assembly
_atom_site_disorder_group
C1 C 0.1334(3) 0.1862(5) -0.1100(14) 0.0240(15) Uani 1 1 d . . .
H1A H 0.1282 0.2488 -0.0497 0.029 Uiso 1 1 calc R . .
H1B H 0.1177 0.1407 -0.0091 0.029 Uiso 1 1 calc R . .
C2 C 0.0952(4) 0.1773(5) -0.3575(13) 0.0224(14) Uani 1 1 d . . .
C3 C 0.0214(3) 0.1886(5) -0.3751(12) 0.0223(15) Uani 1 1 d . . .
N1 N 0.3121(3) 0.0939(4) -0.0070(11) 0.0210(12) Uani 1 1 d . . .
N2 N 0.2022(4) 0.0000 0.0244(16) 0.0197(17) Uani 1 2 d S . .
O1 O 0.2009(2) 0.1690(4) -0.1157(9) 0.0217(11) Uani 1 1 d . . .
F1 F 0.1069(2) 0.0947(3) -0.4445(9) 0.0340(12) Uani 1 1 d . . .
F2 F 0.1145(2) 0.2421(4) -0.4951(9) 0.0347(12) Uani 1 1 d . . .
F3 F 0.0017(2) 0.1193(4) -0.2546(9) 0.0361(12) Uani 1 1 d . . .
F4 F 0.0109(2) 0.2679(4) -0.2719(10) 0.0416(14) Uani 1 1 d . . .
P1 P 0.34816(12) 0.0000 -0.0310(4) 0.0177(5) Uani 1 2 d S . .
P2 P 0.24083(8) 0.09422(12) 0.0472(3) 0.0167(4) Uani 1 1 d . . .
Cl1 Cl 0.37833(13) 0.0000 -0.3303(4) 0.0285(6) Uani 1 2 d S . .
Cl2 Cl 0.43486(11) 0.0000 0.1903(4) 0.0256(6) Uani 1 2 d S . .
Cl3 Cl 0.24477(9) 0.14546(13) 0.3635(3) 0.0248(4) Uani 1 1 d . . .

loop_
_atom_site_aniso_label
_atom_site_aniso_U_11
_atom_site_aniso_U_22
_atom_site_aniso_U_33
_atom_site_aniso_U_23
_atom_site_aniso_U_13
_atom_site_aniso_U_12
C1 0.015(3) 0.022(3) 0.031(4) -0.001(3) -0.002(3) 0.004(3)
C2 0.019(3) 0.021(3) 0.028(4) 0.003(3) 0.007(3) 0.001(3)
C3 0.018(3) 0.025(4) 0.024(4) -0.003(3) 0.003(3) -0.003(3)
N1 0.015(3) 0.021(3) 0.028(3) 0.001(2) 0.007(2) -0.002(2)
N2 0.012(4) 0.021(4) 0.027(4) 0.000 0.007(3) 0.000
O1 0.014(2) 0.023(3) 0.027(3) 0.005(2) 0.0006(19) 0.0004(19)
F1 0.026(2) 0.033(3) 0.038(3) -0.014(2) -0.004(2) 0.008(2)
F2 0.021(2) 0.048(3) 0.034(3) 0.019(2) 0.0023(19) -0.004(2)
F3 0.022(2) 0.053(3) 0.030(3) 0.016(2) -0.0033(18) -0.011(2)
F4 0.026(2) 0.043(3) 0.050(3) -0.023(3) -0.006(2) 0.012(2)
P1 0.0131(11) 0.0230(13) 0.0172(11) 0.000 0.0037(9) 0.000
P2 0.0135(8) 0.0176(8) 0.0188(8) 0.0002(6) 0.0027(6) 0.0003(6)
Cl1 0.0235(12) 0.0444(16) 0.0190(12) 0.000 0.0078(9) 0.000
Cl2 0.0136(10) 0.0412(15) 0.0208(11) 0.000 0.0011(9) 0.000
Cl3 0.0265(9) 0.0261(9) 0.0223(8) -0.0037(7) 0.0062(7) 0.0001(7)

loop_
_atom_type_symbol
_atom_type_description
_atom_type_scat_dispersion_real
_atom_type_scat_dispersion_imag
_atom_type_scat_source
C C 0.0033 0.0016 'International Tables Vol C Tables 4.2.6.8 and 6.1.1.4'
H H 0.0000 0.0000 'International Tables Vol C Tables 4.2.6.8 and 6.1.1.4'
N N 0.0061 0.0033 'International Tables Vol C Tables 4.2.6.8 and 6.1.1.4'
O O 0.0106 0.0060 'International Tables Vol C Tables 4.2.6.8 and 6.1.1.4'
F F 0.0171 0.0103 'International Tables Vol C Tables 4.2.6.8 and 6.1.1.4'
P P 0.1023 0.0942 'International Tables Vol C Tables 4.2.6.8 and 6.1.1.4'
Cl Cl 0.1484 0.1585 'International Tables Vol C Tables 4.2.6.8 and 6.1.1.4'

loop_
_geom_angle_atom_site_label_1
_geom_angle_atom_site_label_2
_geom_angle_atom_site_label_3
_geom_angle
_geom_angle_site_symmetry_1
_geom_angle_site_symmetry_3
O1 C1 C2 106.5(6) . .
F1 C2 F2 106.6(6) . .
F1 C2 C1 110.0(6) . .
F2 C2 C1 110.8(6) . .
F1 C2 C3 109.3(6) . .
F2 C2 C3 107.8(6) . .
C1 C2 C3 112.1(6) . .
F4 C3 F3 107.7(6) . .
F4 C3 C2 108.6(6) . .
F3 C3 C2 107.3(6) . .
F4 C3 C3 108.4(5) . 2_554
F3 C3 C3 108.8(5) . 2_554
C2 C3 C3 115.8(8) . 2_554
P1 N1 P2 120.5(4) . .
P2 N2 P2 120.0(5) . 6
C1 O1 P2 120.3(5) . .
N1 P1 N1 119.4(4) 6 .
N1 P1 Cl1 109.0(2) 6 .
N1 P1 Cl1 109.0(2) . .
N1 P1 Cl2 109.0(2) 6 .
N1 P1 Cl2 109.0(2) . .
Cl1 P1 Cl2 99.69(15) . .
O1 P2 N2 110.4(4) . .
O1 P2 N1 106.3(3) . .
N2 P2 N1 117.7(4) . .
O1 P2 Cl3 103.3(2) . .
N2 P2 Cl3 108.8(3) . .
N1 P2 Cl3 109.4(3) . .

loop_
_geom_bond_atom_site_label_1
_geom_bond_atom_site_label_2
_geom_bond_distance
_geom_bond_site_symmetry_2
C1 O1 1.439(8) .
C1 C2 1.519(10) .
C2 F1 1.345(9) .
C2 F2 1.358(9) .
C2 C3 1.534(10) .
C3 F4 1.340(9) .
C3 F3 1.345(9) .
C3 C3 1.558(14) 2_554
N1 P1 1.577(6) .
N1 P2 1.587(6) .
N2 P2 1.578(4) .
N2 P2 1.578(4) 6
O1 P2 1.570(5) .
P1 N1 1.577(6) 6
P1 Cl1 1.997(4) .
P1 Cl2 2.002(3) .
P2 Cl3 1.996(2) .
